data_2227136
loop_
_publ_author_name
'Tonder, Johannes. H. van'
'Bezuidenhoudt, Barend C. B.'
'Janse van Rensburg, J. Marthinus'

_publ_section_title
;
 Racemic tricarbonyl(\h^6^-7-methoxyflavan)chromium(0)
;
_journal_coeditor_code ZB2005
_journal_issue 8
_journal_name_full 'Acta Crystallographica Section E'
_journal_page_first m907
_journal_page_last m908
_journal_paper_doi 10.1107/S1600536810024992
_journal_volume 66
_journal_year 2010
_chemical_formula_iupac '[Cr (C16 H16 O2) (C O)3]'
_chemical_formula_moiety 'C19 H16 Cr O5'
_chemical_formula_sum 'C19 H16 Cr O5'
_chemical_formula_weight 376.32
_chemical_name_common
;
tricarbonyl(\h^6^-7-methoxyflavan)chromium(0)
;
_chemical_name_systematic
;
tricarbonyl(\h^6^-7-methoxy-2-phenyl-3,4-dihydro-2<i>H</i>-
1-benzopyran)chromium(0)
;
_space_group_IT_number 14
_symmetry_cell_setting monoclinic
_symmetry_space_group_name_Hall '-P 2ybc'
_symmetry_space_group_name_H-M 'P 1 21/c 1'
_audit_creation_method 'WinGX routine CIF_UPDATE'
_cell_angle_alpha 90
_cell_angle_beta 115.1710(10)
_cell_angle_gamma 90
_cell_formula_units_Z 4
_cell_length_a 9.8422(2)
_cell_length_b 12.3850(3)
_cell_length_c 15.0146(3)
_cell_measurement_reflns_used 5285
_cell_measurement_temperature 173(2)
_cell_measurement_theta_max 28.29
_cell_measurement_theta_min 2.22
_cell_volume 1656.42(6)
_computing_cell_refinement 'SAINT-Plus (Bruker, 2004)'
_computing_data_collection 'APEX2 (Bruker, 2005)'
_computing_data_reduction 'SAINT-Plus and XPREP (Bruker, 2004)'
_computing_molecular_graphics 'DIAMOND (Brandenburg & Putz, 2005)'
_computing_publication_material 'WinGX (Farrugia, 1999)'
_computing_structure_refinement 'SHELXL97 (Sheldrick, 2008)'
_computing_structure_solution 'SIR97 (Altomare <i>et al.</i>,  1999)'
_diffrn_ambient_temperature 173(2)
_diffrn_measured_fraction_theta_full 1
_diffrn_measured_fraction_theta_max 1
_diffrn_measurement_device_type 'Bruker APEXII CCD'
_diffrn_measurement_method '\f and \w scans'
_diffrn_radiation_type MoK\a
_diffrn_radiation_wavelength 0.71073
_diffrn_reflns_av_R_equivalents 0.0301
_diffrn_reflns_limit_h_max 12
_diffrn_reflns_limit_h_min -11
_diffrn_reflns_limit_k_max 16
_diffrn_reflns_limit_k_min -16
_diffrn_reflns_limit_l_max 19
_diffrn_reflns_limit_l_min -19
_diffrn_reflns_number 12982
_diffrn_reflns_theta_full 28
_diffrn_reflns_theta_max 28
_diffrn_reflns_theta_min 2.22
_diffrn_standards_number 0
_exptl_absorpt_coefficient_mu 0.717
_exptl_absorpt_correction_T_max 0.8467
_exptl_absorpt_correction_T_min 0.7574
_exptl_absorpt_correction_type multi-scan
_exptl_absorpt_process_details '(Bruker, 2004)'
_exptl_crystal_colour yellow
_exptl_crystal_density_diffrn 1.509
_exptl_crystal_density_method 'not measured'
_exptl_crystal_description prism
_exptl_crystal_F_000 776
_exptl_crystal_size_max 0.41
_exptl_crystal_size_mid 0.34
_exptl_crystal_size_min 0.24
_refine_diff_density_max 0.254
_refine_diff_density_min -0.401
_refine_ls_extinction_method none
_refine_ls_goodness_of_fit_ref 1.073
_refine_ls_hydrogen_treatment constr
_refine_ls_matrix_type full
_refine_ls_number_parameters 227
_refine_ls_number_reflns 3985
_refine_ls_number_restraints 0
_refine_ls_restrained_S_all 1.073
_refine_ls_R_factor_gt 0.0296
_refine_ls_shift/su_max 0.001
_refine_ls_structure_factor_coef Fsqd
_refine_ls_weighting_details 'calc w=1/[\s^2^(Fo^2^)+(0.0444P)^2^+0.0884P] where P=(Fo^2^+2Fc^2^)/3'
_refine_ls_weighting_scheme calc
_refine_ls_wR_factor_ref 0.0848
_reflns_number_gt 3224
_reflns_number_total 3985
_reflns_threshold_expression I>2sigma(I)
_cod_data_source_file zb2005.cif
_cod_data_source_block I
_cod_original_sg_symbol_H-M 'P 21/c'
_cod_database_code 2227136
_cod_database_fobs_code 2227136

loop_
_symmetry_equiv_pos_as_xyz
'x, y, z'
'-x, y+1/2, -z+1/2'
'-x, -y, -z'
'x, -y-1/2, z-1/2'

loop_
_atom_site_type_symbol
_atom_site_label
_atom_site_fract_x
_atom_site_fract_y
_atom_site_fract_z
_atom_site_U_iso_or_equiv
_atom_site_adp_type
_atom_site_calc_flag
_atom_site_refinement_flags
_atom_site_occupancy
_atom_site_disorder_assembly
_atom_site_disorder_group
C C1' 1.01976(18) 0.59116(14) 0.84890(12) 0.0260(3) Uani d . 1 . .
C C2' 0.9566(2) 0.69062(15) 0.85055(13) 0.0325(4) Uani d . 1 . .
H H2' 0.8506 0.6988 0.8213 0.039 Uiso calc R 1 . .
C C2 0.92726(18) 0.49179(14) 0.80339(12) 0.0268(4) Uani d . 1 . .
H H2 0.9703 0.4553 0.7618 0.032 Uiso calc R 1 . .
C C3' 1.0487(2) 0.77884(16) 0.89526(14) 0.0385(4) Uani d . 1 . .
H H3' 1.0052 0.8471 0.8958 0.046 Uiso calc R 1 . .
C C3 0.92236(18) 0.41073(13) 0.87814(12) 0.0276(4) Uani d . 1 . .
H H3A 0.8755 0.4443 0.9181 0.033 Uiso calc R 1 . .
H H3B 1.0257 0.3886 0.923 0.033 Uiso calc R 1 . .
C C4 0.83175(18) 0.31200(14) 0.82448(12) 0.0272(4) Uani d . 1 . .
H H4A 0.8908 0.2687 0.798 0.033 Uiso calc R 1 . .
H H4B 0.8107 0.2663 0.8713 0.033 Uiso calc R 1 . .
C C4' 1.2029(2) 0.76723(16) 0.93867(13) 0.0380(4) Uani d . 1 . .
H H4' 1.2654 0.8272 0.9696 0.046 Uiso calc R 1 . .
C C5' 1.2657(2) 0.66846(16) 0.93694(13) 0.0360(4) Uani d . 1 . .
H H5' 1.3717 0.6603 0.967 0.043 Uiso calc R 1 . .
C C5 0.56441(18) 0.27492(13) 0.69612(12) 0.0260(4) Uani d . 1 . .
H H5 0.5723 0.2037 0.7214 0.031 Uiso calc R 1 . .
C C6 0.43161(18) 0.30503(13) 0.61485(12) 0.0263(3) Uani d . 1 . .
H H6 0.3532 0.2541 0.5842 0.032 Uiso calc R 1 . .
C C6' 1.17553(18) 0.58135(15) 0.89185(12) 0.0295(4) Uani d . 1 . .
H H6' 1.2201 0.5138 0.89 0.035 Uiso calc R 1 . .
C C7 0.41667(18) 0.41122(13) 0.57975(11) 0.0247(3) Uani d . 1 . .
C C8 0.53223(18) 0.48677(13) 0.62755(12) 0.0251(3) Uani d . 1 . .
H H8 0.5183 0.5606 0.6085 0.03 Uiso calc R 1 . .
C C9 0.66817(17) 0.45213(14) 0.70352(12) 0.0242(3) Uani d . 1 . .
C C10 0.68615(17) 0.34612(13) 0.74146(12) 0.0237(3) Uani d . 1 . .
C C11 0.56076(19) 0.50205(13) 0.85013(13) 0.0269(4) Uani d . 1 . .
C C12 0.42375(19) 0.32289(14) 0.82151(13) 0.0295(4) Uani d . 1 . .
C C13 0.29284(19) 0.48252(14) 0.70530(13) 0.0298(4) Uani d . 1 . .
C C71 0.17072(19) 0.37892(16) 0.45371(13) 0.0335(4) Uani d . 1 . .
H H71A 0.2029 0.3181 0.4255 0.05 Uiso calc R 1 . .
H H71B 0.0894 0.4179 0.401 0.05 Uiso calc R 1 . .
H H71C 0.1349 0.3518 0.5013 0.05 Uiso calc R 1 . .
O O1 0.61634(16) 0.55726(10) 0.91861(10) 0.0436(4) Uani d . 1 . .
O O2 0.39278(16) 0.26735(12) 0.87217(10) 0.0486(4) Uani d . 1 . .
O O3 0.17872(15) 0.52563(12) 0.67906(11) 0.0482(4) Uani d . 1 . .
O O5 0.77684(12) 0.52853(9) 0.73998(9) 0.0305(3) Uani d . 1 . .
O O7 0.29490(12) 0.45045(10) 0.50235(8) 0.0303(3) Uani d . 1 . .
Cr Cr 0.47389(3) 0.413031(19) 0.743218(18) 0.01990(9) Uani d . 1 . .

loop_
_atom_site_aniso_label
_atom_site_aniso_U_11
_atom_site_aniso_U_22
_atom_site_aniso_U_33
_atom_site_aniso_U_12
_atom_site_aniso_U_13
_atom_site_aniso_U_23
C1' 0.0229(8) 0.0363(9) 0.0193(8) -0.0040(7) 0.0096(7) 0.0017(7)
C2' 0.0282(9) 0.0401(10) 0.0317(10) -0.0012(8) 0.0152(8) 0.0017(8)
C2 0.0198(8) 0.0364(9) 0.0228(8) -0.0006(7) 0.0077(7) 0.0013(7)
C3' 0.0494(11) 0.0344(10) 0.0391(11) -0.0015(9) 0.0259(10) 0.0000(8)
C3 0.0239(8) 0.0319(9) 0.0230(8) 0.0030(7) 0.0062(7) 0.0046(7)
C4 0.0241(8) 0.0281(8) 0.0265(9) 0.0044(7) 0.0079(7) 0.0039(7)
C4' 0.0444(11) 0.0425(11) 0.0286(10) -0.0176(9) 0.0170(9) -0.0023(8)
C5' 0.0278(9) 0.0524(12) 0.0263(9) -0.0110(9) 0.0100(8) 0.0034(8)
C5 0.0286(8) 0.0203(8) 0.0280(9) 0.0025(7) 0.0110(7) -0.0027(6)
C6 0.0261(8) 0.0254(8) 0.0256(8) -0.0011(7) 0.0092(7) -0.0063(7)
C6' 0.0248(8) 0.0389(10) 0.0247(9) -0.0013(7) 0.0105(7) 0.0037(7)
C7 0.0209(8) 0.0331(9) 0.0195(8) 0.0020(7) 0.0081(6) 0.0009(7)
C8 0.0243(8) 0.0279(8) 0.0232(8) -0.0002(7) 0.0102(7) 0.0061(7)
C9 0.0211(8) 0.0306(8) 0.0216(8) -0.0023(7) 0.0098(7) 0.0017(7)
C10 0.0229(8) 0.0258(8) 0.0227(8) 0.0021(6) 0.0101(7) -0.0003(6)
C11 0.0281(9) 0.0203(8) 0.0292(9) 0.0040(7) 0.0090(7) 0.0041(7)
C12 0.0291(9) 0.0308(9) 0.0269(9) -0.0074(7) 0.0104(7) -0.0030(7)
C13 0.0274(9) 0.0331(9) 0.0280(9) -0.0003(7) 0.0108(7) -0.0054(7)
C71 0.0206(8) 0.0466(11) 0.0286(9) -0.0041(8) 0.0058(7) 0.0003(8)
O1 0.0546(9) 0.0264(6) 0.0327(7) 0.0063(6) 0.0020(7) -0.0075(6)
O2 0.0537(9) 0.0537(9) 0.0381(8) -0.0232(7) 0.0195(7) 0.0062(7)
O3 0.0302(7) 0.0592(9) 0.0495(9) 0.0148(7) 0.0115(7) -0.0084(7)
O5 0.0203(6) 0.0333(7) 0.0295(6) -0.0058(5) 0.0024(5) 0.0110(5)
O7 0.0231(6) 0.0369(7) 0.0243(6) -0.0018(5) 0.0037(5) 0.0050(5)
Cr 0.02079(14) 0.01811(14) 0.02113(14) -0.00032(10) 0.00923(11) 0.00022(10)

loop_
_atom_type_symbol
_atom_type_description
_atom_type_scat_dispersion_real
_atom_type_scat_dispersion_imag
_atom_type_scat_source
C C 0.0033 0.0016 'International Tables Vol C Tables 4.2.6.8 and 6.1.1.4'
H H 0 0 'International Tables Vol C Tables 4.2.6.8 and 6.1.1.4'
O O 0.0106 0.006 'International Tables Vol C Tables 4.2.6.8 and 6.1.1.4'
Cr Cr 0.3209 0.6236 'International Tables Vol C Tables 4.2.6.8 and 6.1.1.4'

loop_
_geom_angle_atom_site_label_1
_geom_angle_atom_site_label_2
_geom_angle_atom_site_label_3
_geom_angle_site_symmetry_1
_geom_angle_site_symmetry_3
_geom_angle
_geom_angle_publ_flag
C2' C1' C6' . . 118.91(16) ?
C2' C1' C2 . . 122.96(15) ?
C6' C1' C2 . . 118.12(15) ?
C1' C2' C3' . . 120.00(16) ?
C1' C2' H2' . . 120 ?
C3' C2' H2' . . 120 ?
O5 C2 C1' . . 106.96(13) ?
O5 C2 C3 . . 110.32(13) ?
C1' C2 C3 . . 113.95(14) ?
O5 C2 H2 . . 108.5 ?
C1' C2 H2 . . 108.5 ?
C3 C2 H2 . . 108.5 ?
C4' C3' C2' . . 120.27(18) ?
C4' C3' H3' . . 119.9 ?
C2' C3' H3' . . 119.9 ?
C2 C3 C4 . . 109.51(14) ?
C2 C3 H3A . . 109.8 ?
C4 C3 H3A . . 109.8 ?
C2 C3 H3B . . 109.8 ?
C4 C3 H3B . . 109.8 ?
H3A C3 H3B . . 108.2 ?
C10 C4 C3 . . 110.43(13) ?
C10 C4 H4A . . 109.6 ?
C3 C4 H4A . . 109.6 ?
C10 C4 H4B . . 109.6 ?
C3 C4 H4B . . 109.6 ?
H4A C4 H4B . . 108.1 ?
C5' C4' C3' . . 119.72(18) ?
C5' C4' H4' . . 120.1 ?
C3' C4' H4' . . 120.1 ?
C4' C5' C6' . . 120.35(17) ?
C4' C5' H5' . . 119.8 ?
C6' C5' H5' . . 119.8 ?
C6 C5 C10 . . 122.61(15) ?
C6 C5 Cr . . 73.52(9) ?
C10 C5 Cr . . 74.51(9) ?
C6 C5 H5 . . 118.7 ?
C10 C5 H5 . . 118.7 ?
Cr C5 H5 . . 125 ?
C7 C6 C5 . . 119.02(15) ?
C7 C6 Cr . . 73.38(9) ?
C5 C6 Cr . . 69.34(9) ?
C7 C6 H6 . . 120.5 ?
C5 C6 H6 . . 120.5 ?
Cr C6 H6 . . 129 ?
C5' C6' C1' . . 120.73(17) ?
C5' C6' H6' . . 119.6 ?
C1' C6' H6' . . 119.6 ?
O7 C7 C6 . . 124.88(15) ?
O7 C7 C8 . . 115.21(14) ?
C6 C7 C8 . . 119.89(14) ?
O7 C7 Cr . . 130.14(11) ?
C6 C7 Cr . . 70.42(9) ?
C8 C7 Cr . . 70.62(9) ?
C9 C8 C7 . . 119.56(15) ?
C9 C8 Cr . . 73.51(9) ?
C7 C8 Cr . . 72.98(9) ?
C9 C8 H8 . . 120.2 ?
C7 C8 H8 . . 120.2 ?
Cr C8 H8 . . 124.9 ?
O5 C9 C8 . . 115.42(14) ?
O5 C9 C10 . . 122.93(14) ?
C8 C9 C10 . . 121.58(15) ?
O5 C9 Cr . . 130.27(11) ?
C8 C9 Cr . . 70.31(9) ?
C10 C9 Cr . . 70.90(9) ?
C5 C10 C9 . . 116.89(14) ?
C5 C10 C4 . . 122.62(14) ?
C9 C10 C4 . . 120.46(14) ?
C5 C10 Cr . . 68.55(9) ?
C9 C10 Cr . . 72.88(9) ?
C4 C10 Cr . . 130.77(11) ?
O1 C11 Cr . . 179.12(15) ?
O2 C12 Cr . . 178.82(16) ?
O3 C13 Cr . . 178.24(16) ?
O7 C71 H71A . . 109.5 ?
O7 C71 H71B . . 109.5 ?
H71A C71 H71B . . 109.5 ?
O7 C71 H71C . . 109.5 ?
H71A C71 H71C . . 109.5 ?
H71B C71 H71C . . 109.5 ?
C9 O5 C2 . . 117.07(12) ?
C7 O7 C71 . . 117.83(13) ?
C11 Cr C12 . . 87.55(7) ?
C11 Cr C13 . . 91.11(7) ?
C12 Cr C13 . . 89.65(8) ?
C11 Cr C5 . . 130.80(7) ?
C12 Cr C5 . . 89.36(7) ?
C13 Cr C5 . . 137.98(7) ?
C11 Cr C6 . . 164.20(7) ?
C12 Cr C6 . . 100.73(7) ?
C13 Cr C6 . . 102.28(7) ?
C5 Cr C6 . . 37.14(6) ?
C11 Cr C8 . . 104.82(7) ?
C12 Cr C8 . . 166.28(7) ?
C13 Cr C8 . . 95.93(7) ?
C5 Cr C8 . . 78.10(6) ?
C6 Cr C8 . . 65.85(6) ?
C11 Cr C10 . . 98.15(7) ?
C12 Cr C10 . . 106.65(7) ?
C13 Cr C10 . . 161.49(7) ?
C5 Cr C10 . . 36.94(6) ?
C6 Cr C10 . . 66.68(6) ?
C8 Cr C10 . . 66.26(6) ?
C11 Cr C7 . . 139.56(7) ?
C12 Cr C7 . . 132.48(7) ?
C13 Cr C7 . . 84.71(7) ?
C5 Cr C7 . . 65.78(6) ?
C6 Cr C7 . . 36.20(6) ?
C8 Cr C7 . . 36.40(6) ?
C10 Cr C7 . . 77.84(6) ?
C11 Cr C9 . . 88.31(7) ?
C12 Cr C9 . . 141.22(7) ?
C13 Cr C9 . . 128.98(7) ?
C5 Cr C9 . . 65.09(6) ?
C6 Cr C9 . . 76.78(6) ?
C8 Cr C9 . . 36.18(6) ?
C10 Cr C9 . . 36.22(6) ?
C7 Cr C9 . . 64.57(6) ?

loop_
_geom_bond_atom_site_label_1
_geom_bond_atom_site_label_2
_geom_bond_site_symmetry_2
_geom_bond_distance
_geom_bond_publ_flag
C1' C2' . 1.385(3) ?
C1' C6' . 1.393(2) ?
C1' C2 . 1.510(2) ?
C2' C3' . 1.396(3) ?
C2' H2' . 0.95 ?
C2 O5 . 1.4513(19) ?
C2 C3 . 1.522(2) ?
C2 H2 . 1 ?
C3' C4' . 1.381(3) ?
C3' H3' . 0.95 ?
C3 C4 . 1.526(2) ?
C3 H3A . 0.99 ?
C3 H3B . 0.99 ?
C4 C10 . 1.505(2) ?
C4 H4A . 0.99 ?
C4 H4B . 0.99 ?
C4' C5' . 1.375(3) ?
C4' H4' . 0.95 ?
C5' C6' . 1.378(2) ?
C5' H5' . 0.95 ?
C5 C6 . 1.407(2) ?
C5 C10 . 1.408(2) ?
C5 Cr . 2.1808(16) ?
C5 H5 . 0.95 ?
C6 C7 . 1.401(2) ?
C6 Cr . 2.2350(16) ?
C6 H6 . 0.95 ?
C6' H6' . 0.95 ?
C7 O7 . 1.3558(19) ?
C7 C8 . 1.411(2) ?
C7 Cr . 2.2729(16) ?
C8 C9 . 1.406(2) ?
C8 Cr . 2.2424(16) ?
C8 H8 . 0.95 ?
C9 O5 . 1.3568(19) ?
C9 C10 . 1.412(2) ?
C9 Cr . 2.2838(16) ?
C10 Cr . 2.2580(16) ?
C11 O1 . 1.160(2) ?
C11 Cr . 1.8319(17) ?
C12 O2 . 1.159(2) ?
C12 Cr . 1.8344(18) ?
C13 O3 . 1.151(2) ?
C13 Cr . 1.8376(18) ?
C71 O7 . 1.433(2) ?
C71 H71A . 0.98 ?
C71 H71B . 0.98 ?
C71 H71C . 0.98 ?

loop_
_geom_torsion_atom_site_label_1
_geom_torsion_atom_site_label_2
_geom_torsion_atom_site_label_3
_geom_torsion_atom_site_label_4
_geom_torsion_site_symmetry_1
_geom_torsion_site_symmetry_2
_geom_torsion_site_symmetry_3
_geom_torsion_site_symmetry_4
_geom_torsion
_geom_torsion_publ_flag
C6' C1' C2' C3' . . . . -0.4(3) ?
C2 C1' C2' C3' . . . . 178.97(16) ?
C2' C1' C2 O5 . . . . 17.3(2) ?
C6' C1' C2 O5 . . . . -163.39(14) ?
C2' C1' C2 C3 . . . . -104.93(18) ?
C6' C1' C2 C3 . . . . 74.42(19) ?
C1' C2' C3' C4' . . . . -0.5(3) ?
O5 C2 C3 C4 . . . . 61.99(17) ?
C1' C2 C3 C4 . . . . -177.69(14) ?
C2 C3 C4 C10 . . . . -47.68(18) ?
C2' C3' C4' C5' . . . . 0.6(3) ?
C3' C4' C5' C6' . . . . 0.3(3) ?
C10 C5 C6 C7 . . . . -2.7(2) ?
Cr C5 C6 C7 . . . . 56.02(14) ?
C10 C5 C6 Cr . . . . -58.68(14) ?
C4' C5' C6' C1' . . . . -1.2(3) ?
C2' C1' C6' C5' . . . . 1.2(3) ?
C2 C1' C6' C5' . . . . -178.16(16) ?
C5 C6 C7 O7 . . . . -179.96(15) ?
Cr C6 C7 O7 . . . . -125.88(16) ?
C5 C6 C7 C8 . . . . -1.7(2) ?
Cr C6 C7 C8 . . . . 52.36(14) ?
C5 C6 C7 Cr . . . . -54.07(13) ?
O7 C7 C8 C9 . . . . -174.85(14) ?
C6 C7 C8 C9 . . . . 6.7(2) ?
Cr C7 C8 C9 . . . . 59.01(14) ?
O7 C7 C8 Cr . . . . 126.14(13) ?
C6 C7 C8 Cr . . . . -52.27(14) ?
C7 C8 C9 O5 . . . . 175.10(14) ?
Cr C8 C9 O5 . . . . -126.16(14) ?
C7 C8 C9 C10 . . . . -7.7(2) ?
Cr C8 C9 C10 . . . . 51.09(14) ?
C7 C8 C9 Cr . . . . -58.74(14) ?
C6 C5 C10 C9 . . . . 1.9(2) ?
Cr C5 C10 C9 . . . . -56.37(13) ?
C6 C5 C10 C4 . . . . -176.23(15) ?
Cr C5 C10 C4 . . . . 125.55(15) ?
C6 C5 C10 Cr . . . . 58.22(14) ?
O5 C9 C10 C5 . . . . -179.62(15) ?
C8 C9 C10 C5 . . . . 3.3(2) ?
Cr C9 C10 C5 . . . . 54.18(13) ?
O5 C9 C10 C4 . . . . -1.5(2) ?
C8 C9 C10 C4 . . . . -178.53(15) ?
Cr C9 C10 C4 . . . . -127.70(15) ?
O5 C9 C10 Cr . . . . 126.20(16) ?
C8 C9 C10 Cr . . . . -50.83(14) ?
C3 C4 C10 C5 . . . . -163.05(15) ?
C3 C4 C10 C9 . . . . 18.9(2) ?
C3 C4 C10 Cr . . . . -74.28(18) ?
C8 C9 O5 C2 . . . . -167.67(14) ?
C10 C9 O5 C2 . . . . 15.1(2) ?
Cr C9 O5 C2 . . . . 107.28(16) ?
C1' C2 O5 C9 . . . . -169.74(13) ?
C3 C2 O5 C9 . . . . -45.31(19) ?
C6 C7 O7 C71 . . . . 1.2(2) ?
C8 C7 O7 C71 . . . . -177.07(14) ?
Cr C7 O7 C71 . . . . -91.82(17) ?
C6 C5 Cr C11 . . . . -164.93(10) ?
C10 C5 Cr C11 . . . . -33.24(13) ?
C6 C5 Cr C12 . . . . 108.86(11) ?
C10 C5 Cr C12 . . . . -119.45(10) ?
C6 C5 Cr C13 . . . . 20.10(15) ?
C10 C5 Cr C13 . . . . 151.78(11) ?
C10 C5 Cr C6 . . . . 131.69(15) ?
C6 C5 Cr C8 . . . . -65.53(10) ?
C10 C5 Cr C8 . . . . 66.16(10) ?
C6 C5 Cr C10 . . . . -131.69(15) ?
C6 C5 Cr C7 . . . . -29.35(10) ?
C10 C5 Cr C7 . . . . 102.34(10) ?
C6 C5 Cr C9 . . . . -101.28(11) ?
C10 C5 Cr C9 . . . . 30.41(9) ?
C7 C6 Cr C11 . . . . -84.6(3) ?
C5 C6 Cr C11 . . . . 46.3(3) ?
C7 C6 Cr C12 . . . . 154.79(10) ?
C5 C6 Cr C12 . . . . -74.38(11) ?
C7 C6 Cr C13 . . . . 62.79(11) ?
C5 C6 Cr C13 . . . . -166.38(11) ?
C7 C6 Cr C5 . . . . -130.82(15) ?
C7 C6 Cr C8 . . . . -28.25(9) ?
C5 C6 Cr C8 . . . . 102.57(11) ?
C7 C6 Cr C10 . . . . -101.56(10) ?
C5 C6 Cr C10 . . . . 29.26(9) ?
C5 C6 Cr C7 . . . . 130.82(15) ?
C7 C6 Cr C9 . . . . -64.80(10) ?
C5 C6 Cr C9 . . . . 66.02(10) ?
C9 C8 Cr C11 . . . . 65.59(11) ?
C7 C8 Cr C11 . . . . -165.45(10) ?
C9 C8 Cr C12 . . . . -88.2(3) ?
C7 C8 Cr C12 . . . . 40.8(3) ?
C9 C8 Cr C13 . . . . 158.32(10) ?
C7 C8 Cr C13 . . . . -72.72(10) ?
C9 C8 Cr C5 . . . . -63.83(10) ?
C7 C8 Cr C5 . . . . 65.13(10) ?
C9 C8 Cr C6 . . . . -100.86(11) ?
C7 C8 Cr C6 . . . . 28.10(9) ?
C9 C8 Cr C10 . . . . -26.92(10) ?
C7 C8 Cr C10 . . . . 102.04(10) ?
C9 C8 Cr C7 . . . . -128.96(15) ?
C7 C8 Cr C9 . . . . 128.96(15) ?
C5 C10 Cr C11 . . . . 155.21(10) ?
C9 C10 Cr C11 . . . . -75.77(10) ?
C4 C10 Cr C11 . . . . 40.00(16) ?
C5 C10 Cr C12 . . . . 65.34(11) ?
C9 C10 Cr C12 . . . . -165.64(10) ?
C4 C10 Cr C12 . . . . -49.87(16) ?
C5 C10 Cr C13 . . . . -85.5(2) ?
C9 C10 Cr C13 . . . . 43.5(3) ?
C4 C10 Cr C13 . . . . 159.3(2) ?
C9 C10 Cr C5 . . . . 129.02(14) ?
C4 C10 Cr C5 . . . . -115.21(18) ?
C5 C10 Cr C6 . . . . -29.40(9) ?
C9 C10 Cr C6 . . . . 99.61(10) ?
C4 C10 Cr C6 . . . . -144.62(16) ?
C5 C10 Cr C8 . . . . -102.12(10) ?
C9 C10 Cr C8 . . . . 26.90(9) ?
C4 C10 Cr C8 . . . . 142.67(16) ?
C5 C10 Cr C7 . . . . -65.70(10) ?
C9 C10 Cr C7 . . . . 63.32(10) ?
C4 C10 Cr C7 . . . . 179.09(16) ?
C5 C10 Cr C9 . . . . -129.02(14) ?
C4 C10 Cr C9 . . . . 115.77(18) ?
O7 C7 Cr C11 . . . . -85.11(17) ?
C6 C7 Cr C11 . . . . 155.29(11) ?
C8 C7 Cr C11 . . . . 21.99(14) ?
O7 C7 Cr C12 . . . . 85.04(17) ?
C6 C7 Cr C12 . . . . -34.57(13) ?
C8 C7 Cr C12 . . . . -167.87(11) ?
O7 C7 Cr C13 . . . . 0.38(15) ?
C6 C7 Cr C13 . . . . -119.22(11) ?
C8 C7 Cr C13 . . . . 107.48(11) ?
O7 C7 Cr C5 . . . . 149.67(16) ?
C6 C7 Cr C5 . . . . 30.06(9) ?
C8 C7 Cr C5 . . . . -103.24(10) ?
O7 C7 Cr C6 . . . . 119.60(19) ?
C8 C7 Cr C6 . . . . -133.30(14) ?
O7 C7 Cr C8 . . . . -107.10(18) ?
C6 C7 Cr C8 . . . . 133.30(14) ?
O7 C7 Cr C10 . . . . -173.42(16) ?
C6 C7 Cr C10 . . . . 66.97(10) ?
C8 C7 Cr C10 . . . . -66.33(10) ?
O7 C7 Cr C9 . . . . -137.65(16) ?
C6 C7 Cr C9 . . . . 102.75(10) ?
C8 C7 Cr C9 . . . . -30.55(9) ?
O5 C9 Cr C11 . . . . -11.15(14) ?
C8 C9 Cr C11 . . . . -118.27(11) ?
C10 C9 Cr C11 . . . . 106.27(10) ?
O5 C9 Cr C12 . . . . -95.13(17) ?
C8 C9 Cr C12 . . . . 157.75(12) ?
C10 C9 Cr C12 . . . . 22.30(15) ?
O5 C9 Cr C13 . . . . 78.91(16) ?
C8 C9 Cr C13 . . . . -28.21(13) ?
C10 C9 Cr C13 . . . . -163.67(10) ?
O5 C9 Cr C5 . . . . -148.41(16) ?
C8 C9 Cr C5 . . . . 104.47(11) ?
C10 C9 Cr C5 . . . . -30.99(9) ?
O5 C9 Cr C6 . . . . 174.13(15) ?
C8 C9 Cr C6 . . . . 67.01(10) ?
C10 C9 Cr C6 . . . . -68.45(10) ?
O5 C9 Cr C8 . . . . 107.12(18) ?
C10 C9 Cr C8 . . . . -135.45(15) ?
O5 C9 Cr C10 . . . . -117.42(18) ?
C8 C9 Cr C10 . . . . 135.45(15) ?
O5 C9 Cr C7 . . . . 137.85(16) ?
C8 C9 Cr C7 . . . . 30.73(10) ?
C10 C9 Cr C7 . . . . -104.73(10) ?
